data_4133303
loop_
_publ_author_name
'Mart\'inez-Mart\'inez, Antonio J'
'Tegner, Bengt E.'
'McKay, Alasdair I.'
'Bukvic, Alexander J.'
'Rees, Nicholas H.'
'Tizzard, Graham J.'
'Coles, Simon J.'
'Warren, Mark R.'
'Macgregor, Stuart A.'
'Weller, Andrew S.'

_publ_section_title
;
 Modulation of \s-Alkane Interactions in
 [Rh(L<sub>2</sub>)(alkane)]<sup>+</sup> Solid-State Molecular
 Organometallic (SMOM) Systems by Variation of the Chelating Phosphine and
 Alkane: Access to \h<sup>2</sup>,\h<sup>2</sup>-\s-Alkane Rh(I),
 \h<sup>1</sup>-\s-Alkane Rh(III) Complexes, and Alkane Encapsulation.
;
_journal_issue 44
_journal_name_full 'Journal of the American Chemical Society'
_journal_page_first 14958
_journal_page_last 14970
_journal_paper_doi 10.1021/jacs.8b09364
_journal_volume 140
_journal_year 2018
_chemical_formula_moiety 'C37 H66 P2 Rh, C32 H12 B F24'
_chemical_formula_sum 'C69 H78 B F24 P2 Rh'
_chemical_formula_weight 1538.97
_space_group_crystal_system monoclinic
_space_group_IT_number 14
_space_group_name_Hall '-P 2ybc'
_space_group_name_H-M_alt 'P 1 21/c 1'
_atom_sites_solution_hydrogens geom
_atom_sites_solution_primary dual
_audit_creation_date 2018-08-29
_audit_creation_method
;
Olex2 1.2
(compiled 2018.05.29 svn.r3508 for OlexSys, GUI svn.r5506)
;
_cell_angle_alpha 90
_cell_angle_beta 94.6540(10)
_cell_angle_gamma 90
_cell_formula_units_Z 4
_cell_length_a 14.30890(10)
_cell_length_b 17.4465(2)
_cell_length_c 27.6835(2)
_cell_measurement_reflns_used 37040
_cell_measurement_temperature 150.01(10)
_cell_measurement_theta_max 76.2700
_cell_measurement_theta_min 3.9490
_cell_volume 6888.13(11)
_computing_cell_refinement 'CrysAlisPro 1.171.38.46 (Rigaku OD, 2015)'
_computing_data_collection 'CrysAlisPro 1.171.38.46 (Rigaku OD, 2015)'
_computing_data_reduction 'CrysAlisPro 1.171.38.46 (Rigaku OD, 2015)'
_computing_molecular_graphics 'Olex2 (Dolomanov et al., 2009)'
_computing_publication_material 'Olex2 (Dolomanov et al., 2009)'
_computing_structure_refinement 'ShelXL (Sheldrick, 2015)'
_computing_structure_solution 'ShelXT (Sheldrick, 2015)'
_diffrn_ambient_environment N~2~
_diffrn_ambient_temperature 150.01(10)
_diffrn_detector 'CCD plate'
_diffrn_detector_area_resol_mean 10.5035
_diffrn_detector_type Atlas
_diffrn_measured_fraction_theta_full 1.000
_diffrn_measured_fraction_theta_max 0.995
_diffrn_measurement_details
;
List of Runs (angles in degrees, time in seconds):

  # Type    Start    End  Width  t~exp~   \w     \q     \k     \f   Frames
--------------------------------------------------------------------------
  1  \w    -28.00  31.00   1.00    3.00    --  -41.77  37.00 -60.00   59
  2  \w    -63.00  28.00   1.00    3.00    --  -41.77  57.00-150.00   91
  3  \w    -62.00 -15.00   1.00    3.00    --  -41.77 -57.00  60.00   47
  4  \w     58.00  97.00   1.00    3.00    --   41.77-125.00-120.00   39
  5  \w   -112.00 -85.00   1.00    3.00    --  -41.77 -57.00  60.00   27
  6  \w     83.00 119.00   1.00   14.00    --  111.00-125.00 -90.00   36
  7  \w     73.00 120.00   1.00   14.00    --  111.00-125.00-120.00   47
  8  \w     63.00 112.00   1.00   14.00    --  111.00-125.00-180.00   49
  9  \w     65.00 106.00   1.00   14.00    --  111.00 -94.00-120.00   41
 10  \w     58.00  90.00   1.00   14.00    --  111.00 -30.00-180.00   32
 11  \w     49.00  75.00   1.00   14.00    --  111.00 -30.00-150.00   26
 12  \w     36.00  85.00   1.00   14.00    --  111.00 -30.00 -60.00   49
 13  \w     39.00  90.00   1.00   14.00    --  111.00 -30.00  30.00   51
 14  \w     70.00 166.00   1.00   14.00    --  111.00  15.00  90.00   96
 15  \w    118.00 168.00   1.00   14.00    --  111.00 125.00  30.00   50
 16  \w     99.00 166.00   1.00   14.00    --  111.00 125.00  60.00   67
 17  \w    109.00 175.00   1.00   14.00    --  111.00 125.00-180.00   66
 18  \w     50.00  89.00   1.00   14.00    --  111.00 -94.00  90.00   39
 19  \w     71.00  96.00   1.00   14.00    --  111.00 -94.00 150.00   25
 20  \w     56.00  99.00   1.00   14.00    --  111.00 -45.00 150.00   43
 21  \w     42.00  68.00   1.00   14.00    --  111.00-125.00-120.00   26
 22  \w   -116.00 -41.00   1.00    3.00    --  -41.77 -19.00 120.00   75
 23  \w    -26.00  18.00   1.00    3.00    --  -41.77  37.00  90.00   44
 24  \w     46.00  72.00   1.00    3.00    --   41.77-125.00 -30.00   26
 25  \w      1.00  63.00   1.00    3.00    --   41.77 -99.00  30.00   62
 26  \w     92.00 121.00   1.00   14.00    --  111.00-125.00  60.00   29
 27  \w     71.00 115.00   1.00   14.00    --  111.00-125.00   0.00   44
 28  \w     42.00  86.00   1.00   14.00    --  111.00 -45.00 -90.00   44
 29  \w     40.00  66.00   1.00   14.00    --  111.00-125.00 -60.00   26
 30  \w     55.00 107.00   1.00   14.00    --  111.00 -94.00  30.00   52
 31  \w     53.00 148.00   1.00   14.00    --  111.00 -15.00  90.00   95
 32  \w    105.00 165.00   1.00   14.00    --  111.00  45.00 -60.00   60
 33  \w     66.00 118.00   1.00   14.00    --  111.00-125.00 150.00   52
 34  \w    112.00 138.00   1.00   14.00    --  111.00 125.00 120.00   26
 35  \w    143.00 174.00   1.00   14.00    --  111.00 125.00 120.00   31
 36  \w    133.00 166.00   1.00   14.00    --  111.00 125.00 -60.00   33
 37  \w     59.00  91.00   1.00   14.00    --  111.00 -30.00 150.00   32
 38  \w     70.00  99.00   1.00   14.00    --  111.00 -45.00 -30.00   29
 39  \w     57.00 106.00   1.00   14.00    --  111.00 -94.00 -60.00   49
 40  \w     41.00  67.00   1.00   14.00    --  111.00 -45.00  90.00   26
 41  \w    109.00 143.00   1.00   14.00    --  111.00  45.00 -30.00   34
 42  \w     95.00 121.00   1.00   14.00    --  111.00-125.00 -60.00   26
 43  \w     59.00  85.00   1.00   14.00    --  111.00 -15.00 -60.00   26
 44  \w    120.00 146.00   1.00   14.00    --  111.00 -15.00 -60.00   26
 45  \w     57.00  83.00   1.00   14.00    --  111.00 -61.00  60.00   26
 46  \w    108.00 134.00   1.00   14.00    --  111.00 -61.00  60.00   26
 47  \w     51.00  80.00   1.00   14.00    --  111.00-125.00  90.00   29
 48  \w     96.00 121.00   1.00   14.00    --  111.00-125.00  90.00   25
 49  \w     36.00  90.00   1.00   14.00    --  111.00 -30.00  90.00   54
;
_diffrn_measurement_device 'four-circle diffractometer'
_diffrn_measurement_device_type 'SuperNova, Dual, Cu at zero, Atlas'
_diffrn_measurement_method '\w scans'
_diffrn_orient_matrix_type 'CrysAlisPro convention (1999,Acta A55,543-557)'
_diffrn_orient_matrix_UB_11 -0.0390955000
_diffrn_orient_matrix_UB_12 0.0812912000
_diffrn_orient_matrix_UB_13 -0.0098947000
_diffrn_orient_matrix_UB_21 0.0790190000
_diffrn_orient_matrix_UB_22 0.0334723000
_diffrn_orient_matrix_UB_23 0.0348883000
_diffrn_orient_matrix_UB_31 0.0624158000
_diffrn_orient_matrix_UB_32 0.0085446000
_diffrn_orient_matrix_UB_33 -0.0424387000
_diffrn_radiation_monochromator mirror
_diffrn_radiation_probe x-ray
_diffrn_radiation_type CuK\a
_diffrn_radiation_wavelength 1.54184
_diffrn_reflns_av_R_equivalents 0.0307
_diffrn_reflns_av_unetI/netI 0.0200
_diffrn_reflns_Laue_measured_fraction_full 1.000
_diffrn_reflns_Laue_measured_fraction_max 0.995
_diffrn_reflns_limit_h_max 17
_diffrn_reflns_limit_h_min -16
_diffrn_reflns_limit_k_max 21
_diffrn_reflns_limit_k_min -21
_diffrn_reflns_limit_l_max 32
_diffrn_reflns_limit_l_min -34
_diffrn_reflns_number 90781
_diffrn_reflns_point_group_measured_fraction_full 1.000
_diffrn_reflns_point_group_measured_fraction_max 0.995
_diffrn_reflns_theta_full 67.684
_diffrn_reflns_theta_max 76.345
_diffrn_reflns_theta_min 4.004
_diffrn_source 'micro-focus sealed X-ray tube'
_diffrn_source_type 'SuperNova (Cu) X-ray Source'
_exptl_absorpt_coefficient_mu 3.386
_exptl_absorpt_correction_T_max 1.000
_exptl_absorpt_correction_T_min 0.657
_exptl_absorpt_correction_type gaussian
_exptl_absorpt_process_details
;
CrysAlisPro 1.171.38.46 (Rigaku Oxford Diffraction, 2015)
Numerical absorption correction based on gaussian integration over
			a multifaceted crystal model
Empirical absorption correction using spherical harmonics,
 implemented in SCALE3 ABSPACK scaling algorithm.
;
_exptl_crystal_colour orange
_exptl_crystal_colour_primary orange
_exptl_crystal_density_diffrn 1.484
_exptl_crystal_description prism
_exptl_crystal_F_000 3152
_exptl_crystal_size_max 0.211
_exptl_crystal_size_mid 0.153
_exptl_crystal_size_min 0.077
_refine_diff_density_max 1.431
_refine_diff_density_min -0.669
_refine_diff_density_rms 0.061
_refine_ls_extinction_method none
_refine_ls_goodness_of_fit_ref 1.016
_refine_ls_hydrogen_treatment constr
_refine_ls_matrix_type full
_refine_ls_number_parameters 1072
_refine_ls_number_reflns 14355
_refine_ls_number_restraints 732
_refine_ls_restrained_S_all 1.045
_refine_ls_R_factor_all 0.0407
_refine_ls_R_factor_gt 0.0368
_refine_ls_shift/su_max 0.002
_refine_ls_shift/su_mean 0.000
_refine_ls_structure_factor_coef Fsqd
_refine_ls_weighting_details 'w=1/[\s^2^(Fo^2^)+(0.0586P)^2^+5.1179P] where P=(Fo^2^+2Fc^2^)/3'
_refine_ls_weighting_scheme calc
_refine_ls_wR_factor_gt 0.0984
_refine_ls_wR_factor_ref 0.1018
_reflns_Friedel_coverage 0.000
_reflns_number_gt 13059
_reflns_number_total 14355
_reflns_threshold_expression 'I > 2\s(I)'
_cod_data_source_file ja8b09364_si_002.cif
_cod_data_source_block 4-COD
_cod_database_code 4133303
_shelx_shelxl_version_number 2018/1
_chemical_oxdiff_formula 'C54 H66 Rh1 B1 F24 P2'
_shelx_space_group_comment
;
The symmetry employed for this shelxl refinement is uniquely defined
by the following loop, which should always be used as a source of
symmetry information in preference to the above space-group names.
They are only intended as comments.
;
_reflns_odcompleteness_completeness 99.95
_reflns_odcompleteness_iscentric 1
_reflns_odcompleteness_theta 74.33
_olex2_refinement_description
;
1. Fixed Uiso
 At 1.2 times of:
  All C(H) groups, All C(H,H) groups
2. Restrained distances
 F4-F5 \\sim F5-F6 \\sim F6-F4 \\sim F4A-F5A \\sim F5A-F6A \\sim F6A-F4A
 with sigma of 0.4
 F22-F23 \\sim F23-F24 \\sim F24-F22 \\sim F22A-F23A \\sim F23A-F24A \\sim
F24A-F22A
 with sigma of 0.4
 F13-F14 \\sim F14-F15 \\sim F15-F13 \\sim F13A-F14A \\sim F14A-F15A \\sim
F15A-F13A
 with sigma of 0.4
 C60-F13 \\sim C60-F14 \\sim C60-F15 \\sim C60-F13A \\sim C60-F14A \\sim
C60-F15A
 with sigma of 0.02
 C69-F22 \\sim C69-F23 \\sim C69-F24 \\sim C69-F22A \\sim C69-F23A \\sim
C69-F24A
 with sigma of 0.02
 C45-F4 \\sim C45-F5 \\sim C45-F6 \\sim C45-F4A \\sim C45-F5A \\sim C45-F6A
 with sigma of 0.02
 F1-F2 \\sim F2-F3 \\sim F3-F1 \\sim F1A-F2A \\sim F2A-F3A \\sim F3A-F1A \\sim
F1B-F2B \\sim F2B-F3B \\sim F3B-
 F1B
 with sigma of 0.06
 C44-F1 \\sim C44-F2 \\sim C44-F3 \\sim C44-F1A \\sim C44-F2A \\sim C44-F3A
\\sim F1B-C44 \\sim F2B-C44
 with sigma of 0.02
 F10-F11 \\sim F11-F12 \\sim F12-F10 \\sim F10B-F11B \\sim F11B-F12B \\sim
F12B-F10B
 with sigma of 0.06
 C52-F10 \\sim C52-F11 \\sim C52-F12 \\sim C52-F10A \\sim C52-F11A \\sim
C52-F12A
 with sigma of 0.02
3. Uiso/Uaniso restraints and constraints
C60 \\sim F13 \\sim F14 \\sim F15 \\sim F13A \\sim F14A \\sim F15A: within 2A
with sigma of 0.01 and sigma for terminal atoms of 0.01
C69 \\sim F22 \\sim F23 \\sim F24 \\sim F22A \\sim F23A \\sim F24A: within 2A
with sigma of 0.01 and sigma for terminal atoms of 0.01
C45 \\sim F4 \\sim F5 \\sim F6 \\sim F4A \\sim F5A \\sim F6A: within 2A with
sigma of 0.01 and sigma for terminal atoms of 0.01
C44 \\sim F1 \\sim F2 \\sim F3 \\sim F1B \\sim F2B \\sim F3B: within 2A with
sigma of 0.01 and sigma for terminal atoms of 0.01
C52 \\sim F10 \\sim F11 \\sim F12 \\sim F10B \\sim F10A \\sim F12B: within 2A
with sigma of 0.01 and sigma for terminal atoms of 0.01
4. Rigid body (RIGU) restrains
 C60, F13, F14, F15, F13A, F14A, F15A
 with sigma for 1-2 distances of 0.004 and sigma for 1-3 distances of 0.004
 C69, F22, F23, F24, F22A, F23A, F24A
 with sigma for 1-2 distances of 0.004 and sigma for 1-3 distances of 0.004
 C45, F4, F5, F6, F4A, F5A, F6A
 with sigma for 1-2 distances of 0.004 and sigma for 1-3 distances of 0.004
 C44, F1, F2, F3, F1B, F2B, F3B
 with sigma for 1-2 distances of 0.004 and sigma for 1-3 distances of 0.004
 C52, F10, F11, F12, F10B, F10A, F12B
 with sigma for 1-2 distances of 0.004 and sigma for 1-3 distances of 0.004
5. Others
 1*[Sof(F10)+Sof(F11)+Sof(F12)]+1*[Sof(F10A)+Sof(F11A)+Sof(F12A)]+1*[Sof(F10B)+
 Sof(F11B)+Sof(F12B)]=1 with esd of 0.00001
 1*[Sof(F1)+Sof(F2)+Sof(F3)]+1*[Sof(F1A)+Sof(F2A)+Sof(F3A)]+1*[Sof(F1B)+
 Sof(F2B)+Sof(F3B)]=1 with esd of 0.00001
 Sof(F1)=Sof(F2)=Sof(F3)=FVAR(1)
 Sof(F1A)=Sof(F2A)=Sof(F3A)=FVAR(2)
 Sof(F1B)=Sof(F2B)=Sof(F3B)=FVAR(3)
 Sof(F4A)=Sof(F5A)=Sof(F6A)=1-FVAR(4)
 Sof(F4)=Sof(F5)=Sof(F6)=FVAR(4)
 Sof(F10)=Sof(F11)=Sof(F12)=FVAR(5)
 Sof(F10A)=Sof(F11A)=Sof(F12A)=FVAR(6)
 Sof(F10B)=Sof(F11B)=Sof(F12B)=FVAR(7)
 Sof(F13A)=Sof(F14A)=Sof(F15A)=1-FVAR(8)
 Sof(F13)=Sof(F14)=Sof(F15)=FVAR(8)
 Sof(F22A)=Sof(F23A)=Sof(F24A)=1-FVAR(9)
 Sof(F22)=Sof(F23)=Sof(F24)=FVAR(9)
6.a Ternary CH refined with riding coordinates:
 C6(H6), C5(H5), C2(H2), C1(H1), C14(H14), C20(H20), C26(H26), C32(H32)
6.b Secondary CH2 refined with riding coordinates:
 C4(H4A,H4B), C3(H3A,H3B), C8(H8A,H8B), C7(H7A,H7B), C9(H9A,H9B), C10(H10A,
 H10B), C11(H11A,H11B), C12(H12A,H12B), C13(H13A,H13B), C15(H15A,H15B),
 C16(H16A,H16B), C17(H17A,H17B), C18(H18A,H18B), C19(H19A,H19B), C21(H21A,H21B),
  C22(H22A,H22B), C23(H23A,H23B), C24(H24A,H24B), C25(H25A,H25B), C27(H27A,
 H27B), C28(H28A,H28B), C29(H29A,H29B), C30(H30A,H30B), C31(H31A,H31B),
 C33(H33A,H33B), C34(H34A,H34B), C35(H35A,H35B), C36(H36A,H36B), C37(H37A,H37B)
6.c Aromatic/amide H refined with riding coordinates:
 C39(H39), C41(H41), C43(H43), C47(H47), C49(H49), C51(H51), C55(H55),
 C57(H57), C59(H59), C63(H63), C65(H65), C67(H67)
;
_olex2_submission_special_instructions 'No special instructions were received'
_oxdiff_exptl_absorpt_empirical_details
;
Empirical correction (ABSPACK) includes:
- Absorption correction using spherical harmonics
- Frame scaling
;
_oxdiff_exptl_absorpt_empirical_full_max 1.423
_oxdiff_exptl_absorpt_empirical_full_min 0.741

loop_
_space_group_symop_operation_xyz
'x, y, z'
'-x, y+1/2, -z+1/2'
'-x, -y, -z'
'x, -y-1/2, z-1/2'

loop_
_atom_site_label
_atom_site_type_symbol
_atom_site_fract_x
_atom_site_fract_y
_atom_site_fract_z
_atom_site_U_iso_or_equiv
_atom_site_adp_type
_atom_site_occupancy
_atom_site_site_symmetry_order
_atom_site_calc_flag
_atom_site_refinement_flags_posn
_atom_site_refinement_flags_adp
_atom_site_refinement_flags_occupancy
_atom_site_disorder_assembly
_atom_site_disorder_group
Rh1 Rh 0.26365(2) 0.19828(2) 0.61515(2) 0.02706(6) Uani 1 1 d . . . . .
P1 P 0.13729(4) 0.25966(3) 0.65006(2) 0.03105(11) Uani 1 1 d . . . . .
P2 P 0.34306(4) 0.30778(3) 0.58776(2) 0.03079(11) Uani 1 1 d . . . . .
C6 C 0.28647(18) 0.12958(13) 0.55168(8) 0.0370(5) Uani 1 1 d . . . . .
H6 H 0.289089 0.160610 0.521451 0.044 Uiso 1 1 calc R . . . .
C5 C 0.37039(16) 0.12893(13) 0.58049(8) 0.0361(5) Uani 1 1 d . . . . .
H5 H 0.421028 0.160205 0.567250 0.043 Uiso 1 1 calc R . . . .
C4 C 0.4065(2) 0.06134(15) 0.61097(10) 0.0470(6) Uani 1 1 d . . . . .
H4A H 0.475754 0.060112 0.611975 0.056 Uiso 1 1 calc R . . . .
H4B H 0.382371 0.013297 0.595527 0.056 Uiso 1 1 calc R . . . .
C3 C 0.3771(2) 0.06503(16) 0.66235(10) 0.0468(6) Uani 1 1 d . . . . .
H3A H 0.377131 0.012489 0.675869 0.056 Uiso 1 1 calc R . . . .
H3B H 0.423922 0.095449 0.682456 0.056 Uiso 1 1 calc R . . . .
C2 C 0.28136(18) 0.10005(13) 0.66584(8) 0.0387(5) Uani 1 1 d . . . . .
H2 H 0.268105 0.113270 0.699765 0.046 Uiso 1 1 calc R . . . .
C1 C 0.20223(19) 0.08428(14) 0.63635(9) 0.0404(5) Uani 1 1 d . . . . .
H1 H 0.142630 0.088844 0.652665 0.048 Uiso 1 1 calc R . . . .
C8 C 0.1977(2) 0.02744(15) 0.59476(10) 0.0494(6) Uani 1 1 d . . . . .
H8A H 0.134978 0.003073 0.591712 0.059 Uiso 1 1 calc R . . . .
H8B H 0.244845 -0.013321 0.602043 0.059 Uiso 1 1 calc R . . . .
C7 C 0.2157(2) 0.06542(16) 0.54672(9) 0.0491(6) Uani 1 1 d . . . . .
H7A H 0.238158 0.026032 0.524662 0.059 Uiso 1 1 calc R . . . .
H7B H 0.155778 0.085926 0.531630 0.059 Uiso 1 1 calc R . . . .
C9 C 0.2997(2) 0.40729(14) 0.59087(9) 0.0432(5) Uani 1 1 d . . . . .
H9A H 0.331881 0.437581 0.566920 0.052 Uiso 1 1 calc R . . . .
H9B H 0.232302 0.406511 0.579540 0.052 Uiso 1 1 calc R . . . .
C10 C 0.3090(2) 0.45192(15) 0.63864(11) 0.0515(6) Uani 1 1 d . . . . .
H10A H 0.273205 0.500220 0.633631 0.062 Uiso 1 1 calc R . . . .
H10B H 0.375776 0.466098 0.645370 0.062 Uiso 1 1 calc R . . . .
C11 C 0.27689(19) 0.41315(15) 0.68418(9) 0.0456(6) Uani 1 1 d . . . . .
H11A H 0.297127 0.358876 0.684445 0.055 Uiso 1 1 calc R . . . .
H11B H 0.308621 0.438279 0.713092 0.055 Uiso 1 1 calc R . . . .
C12 C 0.1723(2) 0.41589(15) 0.68805(10) 0.0475(6) Uani 1 1 d . . . . .
H12A H 0.150803 0.469447 0.682975 0.057 Uiso 1 1 calc R . . . .
H12B H 0.159424 0.400983 0.721373 0.057 Uiso 1 1 calc R . . . .
C13 C 0.11476(18) 0.36453(15) 0.65238(10) 0.0431(5) Uani 1 1 d . . . . .
H13A H 0.121648 0.385062 0.619517 0.052 Uiso 1 1 calc R . . . .
H13B H 0.048124 0.371192 0.658686 0.052 Uiso 1 1 calc R . . . .
C14 C 0.02737(16) 0.23694(16) 0.61136(8) 0.0401(5) Uani 1 1 d . . . . .
H14 H -0.022132 0.272008 0.622170 0.048 Uiso 1 1 calc R . . . .
C15 C 0.04113(19) 0.25873(19) 0.55840(9) 0.0481(6) Uani 1 1 d . . . . .
H15A H 0.064470 0.312055 0.557189 0.058 Uiso 1 1 calc R . . . .
H15B H 0.088686 0.224585 0.545716 0.058 Uiso 1 1 calc R . . . .
C16 C -0.0510(2) 0.2517(3) 0.52665(11) 0.0732(11) Uani 1 1 d . . . . .
H16A H -0.096337 0.289821 0.537247 0.088 Uiso 1 1 calc R . . . .
H16B H -0.039644 0.263168 0.492592 0.088 Uiso 1 1 calc R . . . .
C17 C -0.0923(3) 0.1723(3) 0.52957(11) 0.0822(13) Uani 1 1 d . . . . .
H17A H -0.049834 0.134682 0.515935 0.099 Uiso 1 1 calc R . . . .
H17B H -0.153290 0.170410 0.510001 0.099 Uiso 1 1 calc R . . . .
C18 C -0.1065(2) 0.1509(3) 0.58235(11) 0.0687(10) Uani 1 1 d . . . . .
H18A H -0.152194 0.186285 0.595451 0.082 Uiso 1 1 calc R . . . .
H18B H -0.131716 0.098128 0.583666 0.082 Uiso 1 1 calc R . . . .
C19 C -0.01268(18) 0.15580(19) 0.61291(9) 0.0484(6) Uani 1 1 d . . . . .
H19A H -0.021743 0.141725 0.646864 0.058 Uiso 1 1 calc R . . . .
H19B H 0.032196 0.119040 0.600384 0.058 Uiso 1 1 calc R . . . .
C20 C 0.11905(15) 0.22577(14) 0.71205(7) 0.0316(4) Uani 1 1 d . . . . .
H20 H 0.112551 0.168780 0.709877 0.038 Uiso 1 1 calc R . . . .
C21 C 0.20525(15) 0.24153(14) 0.74802(8) 0.0351(5) Uani 1 1 d . . . . .
H21A H 0.262759 0.223142 0.734100 0.042 Uiso 1 1 calc R . . . .
H21B H 0.211659 0.297375 0.753723 0.042 Uiso 1 1 calc R . . . .
C22 C 0.19394(17) 0.20058(15) 0.79597(8) 0.0396(5) Uani 1 1 d . . . . .
H22A H 0.190345 0.144557 0.790442 0.048 Uiso 1 1 calc R . . . .
H22B H 0.249152 0.211117 0.818913 0.048 Uiso 1 1 calc R . . . .
C23 C 0.10558(18) 0.22781(18) 0.81761(8) 0.0459(6) Uani 1 1 d . . . . .
H23A H 0.112173 0.282776 0.826103 0.055 Uiso 1 1 calc R . . . .
H23B H 0.097580 0.198917 0.847773 0.055 Uiso 1 1 calc R . . . .
C24 C 0.01900(17) 0.21683(17) 0.78251(8) 0.0426(5) Uani 1 1 d . . . . .
H24A H -0.036234 0.238819 0.796833 0.051 Uiso 1 1 calc R . . . .
H24B H 0.007582 0.161333 0.777425 0.051 Uiso 1 1 calc R . . . .
C25 C 0.03034(15) 0.25526(15) 0.73352(8) 0.0375(5) Uani 1 1 d . . . . .
H25A H 0.034564 0.311508 0.737875 0.045 Uiso 1 1 calc R . . . .
H25B H -0.025170 0.244027 0.710913 0.045 Uiso 1 1 calc R . . . .
C26 C 0.36269(16) 0.30100(13) 0.52216(8) 0.0339(4) Uani 1 1 d . . . . .
H26 H 0.380232 0.246415 0.516587 0.041 Uiso 1 1 calc R . . . .
C27 C 0.44093(17) 0.34901(15) 0.50334(8) 0.0385(5) Uani 1 1 d . . . . .
H27A H 0.500709 0.337765 0.522590 0.046 Uiso 1 1 calc R . . . .
H27B H 0.426724 0.404101 0.507203 0.046 Uiso 1 1 calc R . . . .
C28 C 0.45137(17) 0.33150(16) 0.44953(8) 0.0398(5) Uani 1 1 d . . . . .
H28A H 0.498744 0.366404 0.437405 0.048 Uiso 1 1 calc R . . . .
H28B H 0.474193 0.278298 0.446417 0.048 Uiso 1 1 calc R . . . .
C29 C 0.35903(19) 0.34091(18) 0.41855(8) 0.0475(6) Uani 1 1 d . . . . .
H29A H 0.340870 0.395680 0.417774 0.057 Uiso 1 1 calc R . . . .
H29B H 0.367613 0.324680 0.384929 0.057 Uiso 1 1 calc R . . . .
C30 C 0.2813(2) 0.2940(2) 0.43797(9) 0.0519(7) Uani 1 1 d . . . . .
H30A H 0.295955 0.238797 0.435324 0.062 Uiso 1 1 calc R . . . .
H30B H 0.221698 0.304071 0.418261 0.062 Uiso 1 1 calc R . . . .
C31 C 0.26975(17) 0.31405(16) 0.49102(8) 0.0404(5) Uani 1 1 d . . . . .
H31A H 0.220017 0.281675 0.503288 0.048 Uiso 1 1 calc R . . . .
H31B H 0.250520 0.368331 0.493432 0.048 Uiso 1 1 calc R . . . .
C32 C 0.46319(16) 0.30414(13) 0.61998(8) 0.0329(4) Uani 1 1 d . . . . .
H32 H 0.497440 0.264137 0.602499 0.039 Uiso 1 1 calc R . . . .
C33 C 0.5266(2) 0.37490(16) 0.62113(9) 0.0473(6) Uani 1 1 d . . . . .
H33A H 0.500890 0.415038 0.641593 0.057 Uiso 1 1 calc R . . . .
H33B H 0.528344 0.395656 0.587929 0.057 Uiso 1 1 calc R . . . .
C34 C 0.6260(2) 0.35389(19) 0.64146(10) 0.0541(7) Uani 1 1 d . . . . .
H34A H 0.652916 0.316092 0.619808 0.065 Uiso 1 1 calc R . . . .
H34B H 0.665978 0.400265 0.642484 0.065 Uiso 1 1 calc R . . . .
C35 C 0.62584(19) 0.32022(18) 0.69234(9) 0.0481(6) Uani 1 1 d . . . . .
H35A H 0.690062 0.303548 0.703617 0.058 Uiso 1 1 calc R . . . .
H35B H 0.606320 0.360102 0.714895 0.058 Uiso 1 1 calc R . . . .
C36 C 0.55976(18) 0.25267(17) 0.69286(9) 0.0459(6) Uani 1 1 d . . . . .
H36A H 0.557014 0.234543 0.726608 0.055 Uiso 1 1 calc R . . . .
H36B H 0.584079 0.210221 0.673731 0.055 Uiso 1 1 calc R . . . .
C37 C 0.46107(17) 0.27384(16) 0.67182(8) 0.0405(5) Uani 1 1 d . . . . .
H37A H 0.434639 0.313509 0.692350 0.049 Uiso 1 1 calc R . . . .
H37B H 0.420110 0.228099 0.671783 0.049 Uiso 1 1 calc R . . . .
F7 F 0.53644(10) -0.44251(9) 0.65907(5) 0.0460(3) Uani 1 1 d . . . . .
F8 F 0.53207(11) -0.49513(9) 0.72892(6) 0.0475(3) Uani 1 1 d . . . . .
F9 F 0.58784(10) -0.38115(10) 0.72273(7) 0.0549(4) Uani 1 1 d . . . . .
F16 F -0.12311(12) -0.07895(15) 0.61657(8) 0.0776(6) Uani 1 1 d . . . . .
F17 F -0.07993(12) -0.16651(11) 0.56974(7) 0.0655(5) Uani 1 1 d . . . . .
F18 F -0.03230(13) -0.05240(12) 0.56153(7) 0.0702(5) Uani 1 1 d . . . . .
F19 F -0.01293(14) -0.44824(14) 0.63131(7) 0.0753(6) Uani 1 1 d . . . . .
F20 F -0.06878(11) -0.40957(11) 0.56147(9) 0.0749(6) Uani 1 1 d . . . . .
F21 F -0.00695(11) -0.51952(9) 0.56926(6) 0.0532(4) Uani 1 1 d . . . . .
C38 C 0.34286(14) -0.20030(11) 0.61020(8) 0.0280(4) Uani 1 1 d . . . . .
C39 C 0.42459(15) -0.17727(12) 0.63763(8) 0.0316(4) Uani 1 1 d . . . . .
H39 H 0.432170 -0.190211 0.671055 0.038 Uiso 1 1 calc R . . . .
C40 C 0.49511(15) -0.13598(13) 0.61747(9) 0.0363(5) Uani 1 1 d . . . . .
C41 C 0.48665(15) -0.11483(12) 0.56915(9) 0.0364(5) Uani 1 1 d . . . . .
H41 H 0.535479 -0.087834 0.555210 0.044 Uiso 1 1 calc R . . . .
C42 C 0.40454(16) -0.13427(12) 0.54162(8) 0.0332(4) Uani 1 1 d . . . . .
C43 C 0.33430(14) -0.17535(12) 0.56207(8) 0.0296(4) Uani 1 1 d . . . . .
H43 H 0.278373 -0.186888 0.542559 0.036 Uiso 1 1 calc R . . . .
C44 C 0.58124(17) -0.11454(15) 0.64874(11) 0.0494(6) Uani 1 1 d D U . . .
C45 C 0.39157(19) -0.11417(15) 0.48908(9) 0.0438(5) Uani 1 1 d D U . . .
C46 C 0.30355(14) -0.30463(11) 0.67804(7) 0.0272(4) Uani 1 1 d . . . . .
C47 C 0.25325(15) -0.32527(13) 0.71737(8) 0.0314(4) Uani 1 1 d . . . . .
H47 H 0.194767 -0.301190 0.721202 0.038 Uiso 1 1 calc R . . . .
C48 C 0.28657(16) -0.38010(14) 0.75103(8) 0.0349(4) Uani 1 1 d . . . . .
C49 C 0.37260(16) -0.41540(13) 0.74780(8) 0.0334(4) Uani 1 1 d . . . . .
H49 H 0.395547 -0.452206 0.771123 0.040 Uiso 1 1 calc R . . . .
C50 C 0.42413(15) -0.39522(12) 0.70941(8) 0.0303(4) Uani 1 1 d . . . . .
C51 C 0.38968(14) -0.34199(12) 0.67530(7) 0.0282(4) Uani 1 1 d . . . . .
H51 H 0.425947 -0.330347 0.648988 0.034 Uiso 1 1 calc R . . . .
C52 C 0.2291(2) -0.40091(18) 0.79188(10) 0.0531(6) Uani 1 1 d D U . . .
C53 C 0.51966(16) -0.42863(13) 0.70497(9) 0.0371(5) Uani 1 1 d . . . . .
C54 C 0.18066(14) -0.18993(12) 0.64775(7) 0.0279(4) Uani 1 1 d . . . . .
C55 C 0.19234(15) -0.14655(12) 0.69058(7) 0.0309(4) Uani 1 1 d . . . . .
H55 H 0.246937 -0.154188 0.711926 0.037 Uiso 1 1 calc R . . . .
C56 C 0.12640(17) -0.09277(13) 0.70265(8) 0.0354(4) Uani 1 1 d . . . . .
C57 C 0.04593(16) -0.07926(13) 0.67246(8) 0.0368(5) Uani 1 1 d . . . . .
H57 H 0.000473 -0.043035 0.680942 0.044 Uiso 1 1 calc R . . . .
C58 C 0.03387(15) -0.12041(13) 0.62936(8) 0.0338(4) Uani 1 1 d . . . . .
C59 C 0.09990(15) -0.17368(13) 0.61740(7) 0.0303(4) Uani 1 1 d . . . . .
H59 H 0.090094 -0.200243 0.587459 0.036 Uiso 1 1 calc R . . . .
C60 C 0.1425(2) -0.05013(16) 0.74966(10) 0.0485(6) Uani 1 1 d D U . . .
C61 C -0.05032(17) -0.10469(16) 0.59464(10) 0.0446(6) Uani 1 1 d . . . . .
C62 C 0.21529(14) -0.31595(12) 0.59489(7) 0.0282(4) Uani 1 1 d . . . . .
C63 C 0.13077(15) -0.35288(13) 0.60350(7) 0.0315(4) Uani 1 1 d . . . . .
H63 H 0.097399 -0.336220 0.629879 0.038 Uiso 1 1 calc R . . . .
C64 C 0.09451(16) -0.41271(13) 0.57483(8) 0.0348(4) Uani 1 1 d . . . . .
C65 C 0.14026(17) -0.43882(14) 0.53563(8) 0.0373(5) Uani 1 1 d . . . . .
H65 H 0.115127 -0.479324 0.515645 0.045 Uiso 1 1 calc R . . . .
C66 C 0.22362(16) -0.40371(14) 0.52679(8) 0.0351(4) Uani 1 1 d . . . . .
C67 C 0.26100(15) -0.34426(13) 0.55608(8) 0.0315(4) Uani 1 1 d . . . . .
H67 H 0.319370 -0.322457 0.549339 0.038 Uiso 1 1 calc R . . . .
C68 C 0.00160(17) -0.44720(15) 0.58440(10) 0.0437(5) Uani 1 1 d . . . . .
C69 C 0.2751(2) -0.42704(16) 0.48436(10) 0.0483(6) Uani 1 1 d D U . . .
B1 B 0.26036(16) -0.25094(13) 0.63298(8) 0.0271(4) Uani 1 1 d . . . . .
F1 F 0.5663(7) -0.0637(5) 0.6808(4) 0.060(2) Uani 0.394(3) 1 d D U P A 1
F2 F 0.6501(5) -0.0892(6) 0.6235(3) 0.0642(17) Uani 0.394(3) 1 d D U P A 1
F3 F 0.6172(6) -0.1741(5) 0.6731(4) 0.0583(18) Uani 0.394(3) 1 d D U P A 1
F1A F 0.5605(7) -0.0912(7) 0.6927(3) 0.100(4) Uani 0.456(3) 1 d D . P A 2
F2A F 0.6270(7) -0.0553(5) 0.6301(5) 0.115(4) Uani 0.456(3) 1 d D . P A 2
F3A F 0.6408(6) -0.1710(5) 0.6553(4) 0.076(3) Uani 0.456(3) 1 d D . P A 2
F1B F 0.5843(12) -0.0420(7) 0.6612(8) 0.054(2) Uani 0.149(3) 1 d D U P A 3
F2B F 0.6611(8) -0.1304(14) 0.6301(7) 0.058(2) Uani 0.149(3) 1 d D U P A 3
F3B F 0.5916(11) -0.1544(11) 0.6937(7) 0.060(2) Uani 0.149(3) 1 d D U P A 3
F4 F 0.4052(3) -0.17534(14) 0.46077(9) 0.0614(7) Uani 0.853(7) 1 d D U P B 4
F5 F 0.30554(18) -0.0896(2) 0.47519(8) 0.0645(9) Uani 0.853(7) 1 d D U P B 4
F6 F 0.4511(3) -0.0619(2) 0.47513(16) 0.0696(10) Uani 0.853(7) 1 d D U P B 4
F4A F 0.3571(14) -0.1683(9) 0.4615(5) 0.059(2) Uani 0.147(7) 1 d D U P B 5
F5A F 0.3395(14) -0.0511(10) 0.4842(5) 0.064(2) Uani 0.147(7) 1 d D U P B 5
F6A F 0.4726(11) -0.0824(12) 0.4791(9) 0.057(3) Uani 0.147(7) 1 d D U P B 5
F10 F 0.1819(9) -0.4635(7) 0.7847(3) 0.0719(19) Uani 0.311(3) 1 d D U P C 6
F11 F 0.2868(8) -0.4116(10) 0.8325(4) 0.053(2) Uani 0.311(3) 1 d D U P C 6
F12 F 0.1707(7) -0.3461(6) 0.8037(4) 0.0571(18) Uani 0.311(3) 1 d D U P C 6
F10A F 0.1414(6) -0.3839(9) 0.7865(4) 0.0655(19) Uani 0.245(3) 1 d D U P C 7
F11A F 0.2266(9) -0.4825(4) 0.7955(4) 0.054(2) Uani 0.245(3) 1 d D . P C 7
F12A F 0.2653(15) -0.3833(11) 0.8347(4) 0.101(7) Uani 0.245(3) 1 d D . P C 7
F10B F 0.1418(4) -0.4278(5) 0.7750(2) 0.0692(13) Uani 0.443(3) 1 d D U P C 8
F11B F 0.2645(7) -0.4413(7) 0.8253(4) 0.098(5) Uani 0.443(3) 1 d D . P C 8
F12B F 0.2038(5) -0.3314(4) 0.8148(3) 0.0642(15) Uani 0.443(3) 1 d D U P C 8
F13 F 0.0935(4) 0.0156(3) 0.7494(2) 0.0680(14) Uani 0.693(16) 1 d D U P D 9
F14 F 0.1237(6) -0.0903(4) 0.7876(2) 0.0706(16) Uani 0.693(16) 1 d D U P D 9
F15 F 0.2328(4) -0.0281(4) 0.7582(3) 0.0575(12) Uani 0.693(16) 1 d D U P D 9
F13A F 0.0663(9) -0.0120(10) 0.7616(4) 0.075(2) Uani 0.307(16) 1 d D U P D 10
F14A F 0.1483(10) -0.1029(8) 0.7868(5) 0.0520(19) Uani 0.307(16) 1 d D U P D 10
F15A F 0.2175(10) -0.0091(8) 0.7548(7) 0.060(2) Uani 0.307(16) 1 d D U P D 10
F22 F 0.2310(5) -0.4762(4) 0.4548(2) 0.0788(16) Uani 0.720(12) 1 d D U P E 11
F23 F 0.2978(5) -0.3664(2) 0.45792(14) 0.0668(12) Uani 0.720(12) 1 d D U P E 11
F24 F 0.3607(3) -0.4572(3) 0.49916(19) 0.0558(9) Uani 0.720(12) 1 d D U P E 11
F22A F 0.2418(11) -0.4947(6) 0.4672(5) 0.052(2) Uani 0.280(12) 1 d D U P E 12
F23A F 0.2512(12) -0.3792(7) 0.4479(4) 0.075(2) Uani 0.280(12) 1 d D U P E 12
F24A F 0.3611(7) -0.4337(8) 0.4889(5) 0.061(2) Uani 0.280(12) 1 d D U P E 12

loop_
_atom_site_aniso_label
_atom_site_aniso_U_11
_atom_site_aniso_U_22
_atom_site_aniso_U_33
_atom_site_aniso_U_23
_atom_site_aniso_U_13
_atom_site_aniso_U_12
Rh1 0.02946(9) 0.02779(9) 0.02402(8) 0.00115(5) 0.00277(6) 0.00280(5)
P1 0.0271(2) 0.0402(3) 0.0257(2) 0.0011(2) 0.00122(18) 0.0051(2)
P2 0.0357(3) 0.0314(3) 0.0251(2) 0.00098(19) 0.0010(2) 0.0019(2)
C6 0.0504(13) 0.0339(11) 0.0279(10) -0.0067(8) 0.0097(9) -0.0031(9)
C5 0.0395(11) 0.0329(11) 0.0377(11) -0.0017(9) 0.0138(9) 0.0064(9)
C4 0.0501(14) 0.0368(12) 0.0554(15) 0.0049(11) 0.0118(12) 0.0145(11)
C3 0.0539(15) 0.0412(13) 0.0456(13) 0.0113(10) 0.0050(11) 0.0136(11)
C2 0.0501(13) 0.0337(11) 0.0333(11) 0.0109(9) 0.0094(9) 0.0075(10)
C1 0.0502(13) 0.0327(11) 0.0399(12) 0.0043(9) 0.0135(10) -0.0057(10)
C8 0.0614(16) 0.0374(13) 0.0506(14) -0.0045(11) 0.0114(12) -0.0136(11)
C7 0.0645(17) 0.0443(14) 0.0382(12) -0.0085(10) 0.0033(11) -0.0133(12)
C9 0.0561(15) 0.0314(11) 0.0433(13) 0.0051(10) 0.0120(11) 0.0053(10)
C10 0.0615(17) 0.0334(12) 0.0614(16) -0.0100(11) 0.0164(13) -0.0051(11)
C11 0.0536(15) 0.0394(13) 0.0430(13) -0.0093(10) -0.0012(11) 0.0025(11)
C12 0.0581(16) 0.0392(13) 0.0462(13) -0.0008(10) 0.0116(11) 0.0101(11)
C13 0.0389(12) 0.0431(13) 0.0478(13) 0.0064(10) 0.0058(10) 0.0092(10)
C14 0.0303(11) 0.0607(15) 0.0284(10) 0.0050(10) -0.0027(8) 0.0031(10)
C15 0.0418(13) 0.0715(18) 0.0301(11) 0.0086(11) -0.0025(10) -0.0011(12)
C16 0.0548(18) 0.126(3) 0.0358(14) 0.0208(17) -0.0114(12) -0.0039(19)
C17 0.060(2) 0.145(4) 0.0382(15) 0.0132(19) -0.0168(14) -0.030(2)
C18 0.0450(15) 0.115(3) 0.0444(15) 0.0094(17) -0.0078(12) -0.0208(17)
C19 0.0389(13) 0.0732(18) 0.0321(11) 0.0037(11) -0.0022(9) -0.0082(12)
C20 0.0284(10) 0.0429(12) 0.0232(9) -0.0012(8) 0.0010(7) 0.0031(8)
C21 0.0283(10) 0.0486(13) 0.0280(10) -0.0022(9) -0.0003(8) 0.0013(9)
C22 0.0367(12) 0.0539(14) 0.0272(10) 0.0005(9) -0.0041(9) 0.0001(10)
C23 0.0448(13) 0.0663(17) 0.0269(10) -0.0028(11) 0.0045(9) -0.0014(12)
C24 0.0334(11) 0.0628(16) 0.0325(11) -0.0034(11) 0.0087(9) 0.0005(11)
C25 0.0280(10) 0.0524(14) 0.0323(10) -0.0029(9) 0.0027(8) 0.0049(9)
C26 0.0364(11) 0.0391(12) 0.0260(10) 0.0010(8) 0.0008(8) 0.0007(9)
C27 0.0381(12) 0.0442(13) 0.0329(11) 0.0003(9) 0.0011(9) -0.0038(10)
C28 0.0376(12) 0.0515(14) 0.0307(11) 0.0001(10) 0.0060(9) -0.0040(10)
C29 0.0472(14) 0.0685(17) 0.0263(10) 0.0030(11) 0.0012(9) -0.0074(12)
C30 0.0466(14) 0.076(2) 0.0319(12) 0.0000(12) -0.0039(10) -0.0119(13)
C31 0.0339(11) 0.0567(14) 0.0302(11) 0.0052(10) 0.0002(9) -0.0013(10)
C32 0.0346(11) 0.0361(11) 0.0272(10) 0.0008(8) -0.0028(8) 0.0010(8)
C33 0.0601(16) 0.0436(13) 0.0358(12) 0.0079(10) -0.0117(11) -0.0142(12)
C34 0.0492(15) 0.0693(19) 0.0422(13) 0.0074(13) -0.0050(11) -0.0220(13)
C35 0.0417(13) 0.0625(16) 0.0382(12) 0.0047(11) -0.0086(10) -0.0037(12)
C36 0.0419(13) 0.0542(15) 0.0402(12) 0.0122(11) -0.0052(10) 0.0024(11)
C37 0.0368(12) 0.0520(14) 0.0320(11) 0.0093(10) -0.0016(9) 0.0001(10)
F7 0.0459(8) 0.0468(8) 0.0470(8) 0.0002(6) 0.0144(6) 0.0096(6)
F8 0.0495(8) 0.0402(8) 0.0529(8) 0.0087(6) 0.0041(6) 0.0141(6)
F9 0.0326(7) 0.0547(9) 0.0755(11) -0.0097(8) -0.0075(7) -0.0032(6)
F16 0.0397(9) 0.1205(18) 0.0718(12) 0.0011(12) -0.0011(8) 0.0307(10)
F17 0.0480(9) 0.0654(11) 0.0775(12) -0.0015(9) -0.0288(8) -0.0016(8)
F18 0.0600(10) 0.0788(13) 0.0674(11) 0.0370(10) -0.0215(9) -0.0081(9)
F19 0.0684(11) 0.1023(16) 0.0587(10) -0.0213(10) 0.0267(9) -0.0475(11)
F20 0.0316(8) 0.0574(10) 0.1334(19) 0.0163(11) -0.0069(9) -0.0050(7)
F21 0.0501(9) 0.0411(8) 0.0679(10) -0.0023(7) 0.0014(7) -0.0162(7)
C38 0.0264(9) 0.0280(10) 0.0293(10) -0.0018(7) 0.0008(8) -0.0003(7)
C39 0.0296(10) 0.0291(10) 0.0351(10) -0.0032(8) -0.0031(8) -0.0019(8)
C40 0.0269(10) 0.0282(10) 0.0531(13) -0.0072(9) -0.0005(9) -0.0030(8)
C41 0.0310(10) 0.0269(10) 0.0527(13) -0.0022(9) 0.0121(9) -0.0020(8)
C42 0.0347(11) 0.0272(10) 0.0389(11) 0.0004(8) 0.0099(9) 0.0021(8)
C43 0.0281(9) 0.0297(10) 0.0309(10) 0.0001(8) 0.0021(8) -0.0007(8)
C44 0.0327(11) 0.0432(13) 0.0710(17) -0.0129(12) -0.0048(11) -0.0065(10)
C45 0.0502(13) 0.0420(12) 0.0411(12) 0.0058(10) 0.0167(10) -0.0027(10)
C46 0.0284(9) 0.0279(9) 0.0245(9) -0.0021(7) -0.0020(7) -0.0035(7)
C47 0.0288(10) 0.0351(11) 0.0301(10) 0.0001(8) 0.0008(8) 0.0011(8)
C48 0.0356(11) 0.0396(11) 0.0296(10) 0.0046(9) 0.0036(8) -0.0015(9)
C49 0.0366(11) 0.0311(10) 0.0317(10) 0.0037(8) -0.0023(8) 0.0000(8)
C50 0.0307(10) 0.0279(9) 0.0314(10) -0.0039(8) -0.0017(8) -0.0009(8)
C51 0.0303(10) 0.0294(10) 0.0249(9) -0.0031(7) 0.0017(7) -0.0030(8)
C52 0.0488(14) 0.0660(17) 0.0461(14) 0.0171(12) 0.0142(11) 0.0045(12)
C53 0.0360(11) 0.0330(11) 0.0418(12) -0.0001(9) -0.0006(9) 0.0024(9)
C54 0.0272(9) 0.0311(10) 0.0252(9) 0.0025(7) 0.0013(7) -0.0046(7)
C55 0.0311(10) 0.0322(10) 0.0285(9) 0.0001(8) -0.0025(8) -0.0009(8)
C56 0.0406(12) 0.0334(11) 0.0323(10) -0.0021(9) 0.0032(9) -0.0004(9)
C57 0.0351(11) 0.0356(11) 0.0404(11) 0.0033(9) 0.0070(9) 0.0052(9)
C58 0.0291(10) 0.0368(11) 0.0351(10) 0.0083(9) 0.0008(8) -0.0016(8)
C59 0.0298(10) 0.0349(10) 0.0257(9) 0.0025(8) -0.0001(8) -0.0036(8)
C60 0.0594(15) 0.0447(13) 0.0413(12) -0.0105(10) 0.0038(11) 0.0059(11)
C61 0.0345(12) 0.0509(14) 0.0477(13) 0.0107(11) -0.0017(10) 0.0042(10)
C62 0.0266(9) 0.0325(10) 0.0248(9) 0.0009(7) -0.0012(7) -0.0021(8)
C63 0.0300(10) 0.0372(11) 0.0274(9) -0.0022(8) 0.0023(8) -0.0040(8)
C64 0.0321(10) 0.0371(11) 0.0346(10) -0.0011(9) -0.0008(8) -0.0051(9)
C65 0.0400(12) 0.0363(11) 0.0347(11) -0.0062(9) -0.0029(9) -0.0055(9)
C66 0.0377(11) 0.0369(11) 0.0307(10) -0.0044(9) 0.0031(8) -0.0017(9)
C67 0.0287(10) 0.0354(11) 0.0302(10) -0.0014(8) 0.0015(8) -0.0027(8)
C68 0.0369(12) 0.0442(13) 0.0495(13) -0.0044(11) 0.0006(10) -0.0105(10)
C69 0.0567(14) 0.0464(13) 0.0437(12) -0.0122(10) 0.0153(11) -0.0049(11)
B1 0.0256(10) 0.0316(11) 0.0235(10) -0.0008(8) -0.0008(8) -0.0027(8)
F1 0.045(4) 0.050(3) 0.084(4) -0.032(3) -0.010(3) -0.005(3)
F2 0.033(3) 0.072(4) 0.087(3) -0.004(4) 0.003(2) -0.022(3)
F3 0.036(4) 0.053(3) 0.082(5) -0.016(3) -0.020(3) 0.009(2)
F1A 0.055(3) 0.145(10) 0.098(6) -0.079(6) -0.002(4) -0.035(6)
F2A 0.073(6) 0.078(5) 0.182(10) 0.052(6) -0.061(6) -0.054(4)
F3A 0.047(4) 0.075(4) 0.100(6) -0.034(4) -0.031(4) 0.029(4)
F1B 0.038(5) 0.046(4) 0.077(6) -0.021(4) -0.007(4) -0.013(4)
F2B 0.025(4) 0.060(5) 0.087(5) -0.015(5) -0.002(4) -0.004(4)
F3B 0.040(5) 0.062(5) 0.073(5) -0.007(4) -0.017(4) -0.009(4)
F4 0.089(2) 0.0535(11) 0.0434(10) -0.0082(9) 0.0166(13) -0.0010(13)
F5 0.0565(13) 0.095(2) 0.0424(11) 0.0250(12) 0.0072(9) 0.0155(13)
F6 0.091(2) 0.064(2) 0.0554(14) 0.0167(14) 0.0128(16) -0.0320(16)
F4A 0.070(5) 0.069(4) 0.039(4) 0.007(4) 0.006(5) -0.007(4)
F5A 0.073(5) 0.072(5) 0.048(4) 0.016(4) 0.012(4) 0.016(4)
F6A 0.070(4) 0.059(5) 0.046(5) 0.017(5) 0.034(4) -0.006(4)
F10 0.060(4) 0.085(5) 0.074(4) 0.009(4) 0.024(4) -0.024(3)
F11 0.055(4) 0.076(6) 0.031(3) 0.018(4) 0.015(3) 0.003(4)
F12 0.046(4) 0.075(4) 0.053(4) 0.020(3) 0.024(3) 0.013(3)
F10A 0.049(3) 0.085(5) 0.066(4) 0.021(4) 0.027(3) 0.007(4)
F11A 0.050(5) 0.053(4) 0.062(5) 0.023(4) 0.026(4) 0.002(4)
F12A 0.157(18) 0.109(14) 0.044(7) -0.029(8) 0.054(9) -0.048(11)
F10B 0.052(2) 0.085(4) 0.075(3) 0.006(3) 0.027(2) -0.022(3)
F11B 0.074(6) 0.136(10) 0.090(8) 0.086(8) 0.035(5) 0.036(6)
F12B 0.061(3) 0.084(3) 0.051(3) 0.003(2) 0.029(2) -0.003(3)
F13 0.084(2) 0.051(2) 0.067(2) -0.0253(17) -0.0058(18) 0.0213(18)
F14 0.103(4) 0.072(3) 0.0403(16) -0.0158(18) 0.024(2) -0.023(3)
F15 0.0611(18) 0.051(3) 0.059(2) -0.022(2) -0.0065(15) -0.0050(16)
F13A 0.088(4) 0.076(5) 0.061(4) -0.026(4) 0.007(3) 0.031(4)
F14A 0.062(4) 0.065(4) 0.030(3) -0.015(2) 0.010(3) 0.010(3)
F15A 0.086(4) 0.041(4) 0.054(4) -0.014(4) 0.004(4) -0.012(4)
F22 0.070(2) 0.110(4) 0.059(3) -0.051(2) 0.019(2) -0.023(3)
F23 0.092(3) 0.0672(17) 0.0459(16) 0.0032(12) 0.0335(18) 0.0020(17)
F24 0.0500(14) 0.054(2) 0.067(2) 0.0013(15) 0.0252(13) 0.0056(13)
F22A 0.059(4) 0.044(3) 0.056(5) -0.023(3) 0.021(4) -0.007(3)
F23A 0.098(5) 0.077(4) 0.054(4) 0.005(3) 0.036(4) 0.010(4)
F24A 0.056(3) 0.072(5) 0.060(4) -0.017(4) 0.028(3) -0.024(3)

loop_
_atom_type_symbol
_atom_type_description
_atom_type_scat_dispersion_real
_atom_type_scat_dispersion_imag
_atom_type_scat_source
C C 0.0181 0.0091 'International Tables Vol C Tables 4.2.6.8 and 6.1.1.4'
H H 0.0000 0.0000 'International Tables Vol C Tables 4.2.6.8 and 6.1.1.4'
B B 0.0090 0.0039 'International Tables Vol C Tables 4.2.6.8 and 6.1.1.4'
F F 0.0727 0.0534 'International Tables Vol C Tables 4.2.6.8 and 6.1.1.4'
P P 0.2955 0.4335 'International Tables Vol C Tables 4.2.6.8 and 6.1.1.4'
Rh Rh 0.0927 3.6045 'International Tables Vol C Tables 4.2.6.8 and 6.1.1.4'

loop_
_exptl_crystal_face_index_h
_exptl_crystal_face_index_k
_exptl_crystal_face_index_l
_exptl_crystal_face_perp_dist
-6 -7 -8 0.0938
6 7 8 0.0874
6 1 -15 0.0852
-6 -1 15 0.0623
-4 10 -2 0.0558
4 -10 3 0.0476
1 -11 -3 0.0592
-1 11 3 0.0181
-3 -10 -6 0.0967
3 10 6 0.0393
7 7 -7 0.0407
-8 1 -7 0.0965
-7 3 -9 0.0936

loop_
_geom_angle_atom_site_label_1
_geom_angle_atom_site_label_2
_geom_angle_atom_site_label_3
_geom_angle
P1 Rh1 P2 99.61(2)
C6 Rh1 P1 138.37(7)
C6 Rh1 P2 94.49(6)
C6 Rh1 C5 36.72(9)
C6 Rh1 C2 93.92(9)
C6 Rh1 C1 79.20(9)
C5 Rh1 P1 173.09(7)
C5 Rh1 P2 86.38(6)
C5 Rh1 C1 85.92(9)
C2 Rh1 P1 98.21(6)
C2 Rh1 P2 142.17(7)
C2 Rh1 C5 78.78(9)
C2 Rh1 C1 35.50(10)
C1 Rh1 P1 88.07(7)
C1 Rh1 P2 172.30(7)
C13 P1 Rh1 126.71(8)
C13 P1 C14 95.05(12)
C14 P1 Rh1 107.69(8)
C20 P1 Rh1 113.72(7)
C20 P1 C13 104.12(11)
C20 P1 C14 106.70(10)
C9 P2 Rh1 124.69(9)
C9 P2 C26 100.52(11)
C9 P2 C32 107.95(12)
C26 P2 Rh1 111.92(8)
C26 P2 C32 104.88(10)
C32 P2 Rh1 105.36(7)
Rh1 C6 H6 113.3
C5 C6 Rh1 73.71(12)
C5 C6 H6 113.3
C5 C6 C7 126.2(2)
C7 C6 Rh1 109.83(16)
C7 C6 H6 113.3
Rh1 C5 H5 113.8
C6 C5 Rh1 69.57(12)
C6 C5 H5 113.8
C6 C5 C4 124.5(2)
C4 C5 Rh1 113.41(15)
C4 C5 H5 113.8
C5 C4 H4A 109.1
C5 C4 H4B 109.1
C5 C4 C3 112.4(2)
H4A C4 H4B 107.9
C3 C4 H4A 109.1
C3 C4 H4B 109.1
C4 C3 H3A 108.9
C4 C3 H3B 108.9
H3A C3 H3B 107.7
C2 C3 C4 113.5(2)
C2 C3 H3A 108.9
C2 C3 H3B 108.9
Rh1 C2 H2 113.3
C3 C2 Rh1 109.28(15)
C3 C2 H2 113.3
C1 C2 Rh1 74.41(13)
C1 C2 C3 126.2(2)
C1 C2 H2 113.3
Rh1 C1 H1 114.1
C2 C1 Rh1 70.09(13)
C2 C1 H1 114.1
C2 C1 C8 124.5(2)
C8 C1 Rh1 111.72(16)
C8 C1 H1 114.1
C1 C8 H8A 109.2
C1 C8 H8B 109.2
C1 C8 C7 112.2(2)
H8A C8 H8B 107.9
C7 C8 H8A 109.2
C7 C8 H8B 109.2
C6 C7 C8 113.7(2)
C6 C7 H7A 108.8
C6 C7 H7B 108.8
C8 C7 H7A 108.8
C8 C7 H7B 108.8
H7A C7 H7B 107.7
P2 C9 H9A 107.1
P2 C9 H9B 107.1
H9A C9 H9B 106.8
C10 C9 P2 120.80(19)
C10 C9 H9A 107.1
C10 C9 H9B 107.1
C9 C10 H10A 107.7
C9 C10 H10B 107.7
C9 C10 C11 118.4(2)
H10A C10 H10B 107.1
C11 C10 H10A 107.7
C11 C10 H10B 107.7
C10 C11 H11A 108.7
C10 C11 H11B 108.7
H11A C11 H11B 107.6
C12 C11 C10 114.1(2)
C12 C11 H11A 108.7
C12 C11 H11B 108.7
C11 C12 H12A 108.5
C11 C12 H12B 108.5
C11 C12 C13 114.9(2)
H12A C12 H12B 107.5
C13 C12 H12A 108.5
C13 C12 H12B 108.5
P1 C13 H13A 107.1
P1 C13 H13B 107.1
C12 C13 P1 120.97(18)
C12 C13 H13A 107.1
C12 C13 H13B 107.1
H13A C13 H13B 106.8
P1 C14 H14 106.4
C15 C14 P1 109.00(17)
C15 C14 H14 106.4
C19 C14 P1 118.64(17)
C19 C14 H14 106.4
C19 C14 C15 109.4(2)
C14 C15 H15A 109.5
C14 C15 H15B 109.5
H15A C15 H15B 108.1
C16 C15 C14 110.9(2)
C16 C15 H15A 109.5
C16 C15 H15B 109.5
C15 C16 H16A 109.3
C15 C16 H16B 109.3
H16A C16 H16B 108.0
C17 C16 C15 111.4(3)
C17 C16 H16A 109.3
C17 C16 H16B 109.3
C16 C17 H17A 109.5
C16 C17 H17B 109.5
C16 C17 C18 110.9(3)
H17A C17 H17B 108.0
C18 C17 H17A 109.5
C18 C17 H17B 109.5
C17 C18 H18A 109.8
C17 C18 H18B 109.8
H18A C18 H18B 108.2
C19 C18 C17 109.5(3)
C19 C18 H18A 109.8
C19 C18 H18B 109.8
C14 C19 C18 110.5(3)
C14 C19 H19A 109.5
C14 C19 H19B 109.5
C18 C19 H19A 109.5
C18 C19 H19B 109.5
H19A C19 H19B 108.1
P1 C20 H20 106.3
C21 C20 P1 112.01(15)
C21 C20 H20 106.3
C25 C20 P1 115.79(15)
C25 C20 H20 106.3
C25 C20 C21 109.45(17)
C20 C21 H21A 109.7
C20 C21 H21B 109.7
H21A C21 H21B 108.2
C22 C21 C20 109.96(19)
C22 C21 H21A 109.7
C22 C21 H21B 109.7
C21 C22 H22A 109.6
C21 C22 H22B 109.6
H22A C22 H22B 108.1
C23 C22 C21 110.3(2)
C23 C22 H22A 109.6
C23 C22 H22B 109.6
C22 C23 H23A 109.3
C22 C23 H23B 109.3
C22 C23 C24 111.65(19)
H23A C23 H23B 108.0
C24 C23 H23A 109.3
C24 C23 H23B 109.3
C23 C24 H24A 109.3
C23 C24 H24B 109.3
C23 C24 C25 111.7(2)
H24A C24 H24B 107.9
C25 C24 H24A 109.3
C25 C24 H24B 109.3
C20 C25 H25A 109.6
C20 C25 H25B 109.6
C24 C25 C20 110.27(19)
C24 C25 H25A 109.6
C24 C25 H25B 109.6
H25A C25 H25B 108.1
P2 C26 H26 105.7
C27 C26 P2 118.12(16)
C27 C26 H26 105.7
C27 C26 C31 110.61(19)
C31 C26 P2 110.13(16)
C31 C26 H26 105.7
C26 C27 H27A 109.5
C26 C27 H27B 109.5
C26 C27 C28 110.69(19)
H27A C27 H27B 108.1
C28 C27 H27A 109.5
C28 C27 H27B 109.5
C27 C28 H28A 109.2
C27 C28 H28B 109.2
H28A C28 H28B 107.9
C29 C28 C27 112.0(2)
C29 C28 H28A 109.2
C29 C28 H28B 109.2
C28 C29 H29A 109.3
C28 C29 H29B 109.3
H29A C29 H29B 107.9
C30 C29 C28 111.7(2)
C30 C29 H29A 109.3
C30 C29 H29B 109.3
C29 C30 H30A 109.5
C29 C30 H30B 109.5
C29 C30 C31 110.9(2)
H30A C30 H30B 108.0
C31 C30 H30A 109.5
C31 C30 H30B 109.5
C26 C31 H31A 109.6
C26 C31 H31B 109.6
C30 C31 C26 110.3(2)
C30 C31 H31A 109.6
C30 C31 H31B 109.6
H31A C31 H31B 108.1
P2 C32 H32 105.1
C33 C32 P2 120.13(16)
C33 C32 H32 105.1
C33 C32 C37 108.41(19)
C37 C32 P2 111.76(16)
C37 C32 H32 105.1
C32 C33 H33A 109.6
C32 C33 H33B 109.6
C32 C33 C34 110.2(2)
H33A C33 H33B 108.1
C34 C33 H33A 109.6
C34 C33 H33B 109.6
C33 C34 H34A 109.4
C33 C34 H34B 109.4
H34A C34 H34B 108.0
C35 C34 C33 111.1(2)
C35 C34 H34A 109.4
C35 C34 H34B 109.4
C34 C35 H35A 109.5
C34 C35 H35B 109.5
H35A C35 H35B 108.0
C36 C35 C34 110.9(2)
C36 C35 H35A 109.5
C36 C35 H35B 109.5
C35 C36 H36A 109.3
C35 C36 H36B 109.3
C35 C36 C37 111.5(2)
H36A C36 H36B 108.0
C37 C36 H36A 109.3
C37 C36 H36B 109.3
C32 C37 H37A 109.5
C32 C37 H37B 109.5
C36 C37 C32 110.6(2)
C36 C37 H37A 109.5
C36 C37 H37B 109.5
H37A C37 H37B 108.1
C39 C38 B1 122.77(18)
C43 C38 C39 115.61(19)
C43 C38 B1 121.59(18)
C38 C39 H39 119.0
C40 C39 C38 122.1(2)
C40 C39 H39 119.0
C39 C40 C44 119.2(2)
C41 C40 C39 121.1(2)
C41 C40 C44 119.8(2)
C40 C41 H41 121.0
C40 C41 C42 118.0(2)
C42 C41 H41 121.0
C41 C42 C43 120.6(2)
C41 C42 C45 120.6(2)
C43 C42 C45 118.7(2)
C38 C43 H43 118.7
C42 C43 C38 122.5(2)
C42 C43 H43 118.7
F1 C44 C40 113.4(5)
F1 C44 F2 107.8(6)
F1 C44 F3 105.7(6)
F2 C44 C40 113.0(4)
F3 C44 C40 111.6(4)
F3 C44 F2 104.8(5)
F1A C44 C40 111.7(5)
F1A C44 F2A 105.4(7)
F2A C44 C40 111.9(4)
F3A C44 C40 112.9(4)
F3A C44 F1A 107.0(6)
F3A C44 F2A 107.5(6)
F1B C44 C40 113.7(7)
F1B C44 F2B 107.0(10)
F1B C44 F3B 104.1(10)
F2B C44 C40 114.8(7)
F2B C44 F3B 101.9(11)
F3B C44 C40 114.0(6)
F4 C45 C42 111.6(2)
F5 C45 C42 113.3(2)
F5 C45 F4 105.1(3)
F6 C45 C42 114.4(3)
F6 C45 F4 104.4(3)
F6 C45 F5 107.2(3)
F4A C45 C42 114.7(7)
F4A C45 F5A 111.3(11)
F4A C45 F6A 118.6(14)
F5A C45 C42 108.5(6)
F5A C45 F6A 97.1(12)
F6A C45 C42 105.0(11)
C47 C46 C51 115.60(18)
C47 C46 B1 123.54(18)
C51 C46 B1 120.21(18)
C46 C47 H47 119.1
C48 C47 C46 121.8(2)
C48 C47 H47 119.1
C47 C48 C52 119.6(2)
C49 C48 C47 121.3(2)
C49 C48 C52 119.1(2)
C48 C49 H49 121.1
C48 C49 C50 117.8(2)
C50 C49 H49 121.1
C49 C50 C53 120.6(2)
C51 C50 C49 120.7(2)
C51 C50 C53 118.71(19)
C46 C51 H51 118.6
C50 C51 C46 122.71(19)
C50 C51 H51 118.6
F10 C52 C48 113.6(4)
F10 C52 F11 106.8(8)
F10 C52 F12 108.4(7)
F11 C52 C48 109.0(6)
F12 C52 C48 114.0(4)
F12 C52 F11 104.4(8)
F10A C52 C48 116.6(4)
F10A C52 F11A 102.1(7)
F10A C52 F12A 111.4(10)
F11A C52 C48 108.2(4)
F12A C52 C48 115.6(9)
F12A C52 F11A 100.6(9)
F10B C52 C48 111.4(3)
F10B C52 F12B 100.6(4)
F11B C52 C48 119.1(5)
F11B C52 F10B 111.3(6)
F11B C52 F12B 104.7(7)
F12B C52 C48 107.7(3)
F7 C53 F8 106.68(19)
F7 C53 F9 106.2(2)
F7 C53 C50 112.59(19)
F8 C53 F9 106.83(19)
F8 C53 C50 112.36(19)
F9 C53 C50 111.73(19)
C55 C54 B1 121.59(18)
C59 C54 C55 115.64(19)
C59 C54 B1 122.63(18)
C54 C55 H55 119.0
C56 C55 C54 122.0(2)
C56 C55 H55 119.0
C55 C56 C60 118.9(2)
C57 C56 C55 121.1(2)
C57 C56 C60 120.0(2)
C56 C57 H57 121.0
C56 C57 C58 117.9(2)
C58 C57 H57 121.0
C57 C58 C61 119.4(2)
C59 C58 C57 120.8(2)
C59 C58 C61 119.7(2)
C54 C59 H59 118.7
C58 C59 C54 122.5(2)
C58 C59 H59 118.7
F13 C60 C56 112.0(3)
F13 C60 F15 104.5(3)
F14 C60 C56 113.8(4)
F14 C60 F13 108.7(4)
F14 C60 F15 105.6(5)
F15 C60 C56 111.7(4)
F13A C60 C56 113.0(5)
F13A C60 F14A 98.5(8)
F14A C60 C56 108.1(7)
F15A C60 C56 116.0(9)
F15A C60 F13A 112.5(8)
F15A C60 F14A 106.9(11)
F16 C61 F17 106.4(2)
F16 C61 F18 106.6(2)
F16 C61 C58 112.8(2)
F17 C61 F18 105.7(2)
F17 C61 C58 112.8(2)
F18 C61 C58 112.0(2)
C63 C62 B1 120.32(18)
C67 C62 C63 115.58(19)
C67 C62 B1 123.71(18)
C62 C63 H63 118.8
C64 C63 C62 122.3(2)
C64 C63 H63 118.8
C63 C64 C65 121.1(2)
C63 C64 C68 119.7(2)
C65 C64 C68 119.1(2)
C64 C65 H65 121.2
C66 C65 C64 117.5(2)
C66 C65 H65 121.2
C65 C66 C67 121.5(2)
C65 C66 C69 120.5(2)
C67 C66 C69 118.0(2)
C62 C67 C66 122.0(2)
C62 C67 H67 119.0
C66 C67 H67 119.0
F19 C68 F21 106.0(2)
F19 C68 C64 112.8(2)
F20 C68 F19 107.6(2)
F20 C68 F21 105.8(2)
F20 C68 C64 111.5(2)
F21 C68 C64 112.6(2)
F22 C69 C66 115.3(4)
F22 C69 F23 107.5(4)
F22 C69 F24 108.0(4)
F23 C69 C66 111.8(2)
F23 C69 F24 102.5(3)
F24 C69 C66 110.9(3)
F22A C69 C66 109.5(7)
F23A C69 C66 108.2(5)
F23A C69 F22A 102.8(8)
F24A C69 C66 119.8(6)
F24A C69 F22A 106.0(9)
F24A C69 F23A 109.2(7)
C38 B1 C62 112.45(16)
C46 B1 C38 111.18(16)
C46 B1 C62 101.40(16)
C54 B1 C38 106.48(16)
C54 B1 C46 114.13(16)
C54 B1 C62 111.35(16)

loop_
_geom_bond_atom_site_label_1
_geom_bond_atom_site_label_2
_geom_bond_distance
Rh1 P1 2.3734(5)
Rh1 P2 2.3780(6)
Rh1 C6 2.173(2)
Rh1 C5 2.226(2)
Rh1 C2 2.217(2)
Rh1 C1 2.271(2)
P1 C13 1.860(3)
P1 C14 1.872(2)
P1 C20 1.853(2)
P2 C9 1.848(2)
P2 C26 1.864(2)
P2 C32 1.872(2)
C6 H6 1.0000
C6 C5 1.387(3)
C6 C7 1.508(3)
C5 H5 1.0000
C5 C4 1.516(3)
C4 H4A 0.9900
C4 H4B 0.9900
C4 C3 1.517(4)
C3 H3A 0.9900
C3 H3B 0.9900
C3 C2 1.510(3)
C2 H2 1.0000
C2 C1 1.369(4)
C1 H1 1.0000
C1 C8 1.517(4)
C8 H8A 0.9900
C8 H8B 0.9900
C8 C7 1.526(4)
C7 H7A 0.9900
C7 H7B 0.9900
C9 H9A 0.9900
C9 H9B 0.9900
C9 C10 1.531(4)
C10 H10A 0.9900
C10 H10B 0.9900
C10 C11 1.534(4)
C11 H11A 0.9900
C11 H11B 0.9900
C11 C12 1.510(4)
C12 H12A 0.9900
C12 H12B 0.9900
C12 C13 1.524(4)
C13 H13A 0.9900
C13 H13B 0.9900
C14 H14 1.0000
C14 C15 1.542(3)
C14 C19 1.529(4)
C15 H15A 0.9900
C15 H15B 0.9900
C15 C16 1.529(4)
C16 H16A 0.9900
C16 H16B 0.9900
C16 C17 1.510(6)
C17 H17A 0.9900
C17 H17B 0.9900
C17 C18 1.538(4)
C18 H18A 0.9900
C18 H18B 0.9900
C18 C19 1.530(4)
C19 H19A 0.9900
C19 H19B 0.9900
C20 H20 1.0000
C20 C21 1.546(3)
C20 C25 1.533(3)
C21 H21A 0.9900
C21 H21B 0.9900
C21 C22 1.528(3)
C22 H22A 0.9900
C22 H22B 0.9900
C22 C23 1.519(4)
C23 H23A 0.9900
C23 H23B 0.9900
C23 C24 1.523(3)
C24 H24A 0.9900
C24 H24B 0.9900
C24 C25 1.533(3)
C25 H25A 0.9900
C25 H25B 0.9900
C26 H26 1.0000
C26 C27 1.523(3)
C26 C31 1.542(3)
C27 H27A 0.9900
C27 H27B 0.9900
C27 C28 1.540(3)
C28 H28A 0.9900
C28 H28B 0.9900
C28 C29 1.525(3)
C29 H29A 0.9900
C29 H29B 0.9900
C29 C30 1.514(4)
C30 H30A 0.9900
C30 H30B 0.9900
C30 C31 1.531(3)
C31 H31A 0.9900
C31 H31B 0.9900
C32 H32 1.0000
C32 C33 1.531(3)
C32 C37 1.532(3)
C33 H33A 0.9900
C33 H33B 0.9900
C33 C34 1.532(4)
C34 H34A 0.9900
C34 H34B 0.9900
C34 C35 1.526(4)
C35 H35A 0.9900
C35 H35B 0.9900
C35 C36 1.512(4)
C36 H36A 0.9900
C36 H36B 0.9900
C36 C37 1.529(3)
C37 H37A 0.9900
C37 H37B 0.9900
F7 C53 1.334(3)
F8 C53 1.341(3)
F9 C53 1.342(3)
F16 C61 1.326(3)
F17 C61 1.331(3)
F18 C61 1.333(3)
F19 C68 1.332(3)
F20 C68 1.321(3)
F21 C68 1.332(3)
C38 C39 1.401(3)
C38 C43 1.398(3)
C38 B1 1.641(3)
C39 H39 0.9500
C39 C40 1.393(3)
C40 C41 1.383(4)
C40 C44 1.495(3)
C41 H41 0.9500
C41 C42 1.390(3)
C42 C43 1.392(3)
C42 C45 1.493(3)
C43 H43 0.9500
C44 F1 1.284(8)
C44 F2 1.329(7)
C44 F3 1.321(8)
C44 F1A 1.340(8)
C44 F2A 1.348(7)
C44 F3A 1.306(7)
C44 F1B 1.312(11)
C44 F2B 1.320(10)
C44 F3B 1.423(15)
C45 F4 1.348(3)
C45 F5 1.331(3)
C45 F6 1.327(4)
C45 F4A 1.287(12)
C45 F5A 1.330(11)
C45 F6A 1.334(13)
C46 C47 1.400(3)
C46 C51 1.402(3)
C46 B1 1.640(3)
C47 H47 0.9500
C47 C48 1.392(3)
C48 C49 1.386(3)
C48 C52 1.496(3)
C49 H49 0.9500
C49 C50 1.387(3)
C50 C51 1.386(3)
C50 C53 1.500(3)
C51 H51 0.9500
C52 F10 1.290(8)
C52 F11 1.352(10)
C52 F12 1.328(8)
C52 F10A 1.287(8)
C52 F11A 1.428(8)
C52 F12A 1.292(11)
C52 F10B 1.379(6)
C52 F11B 1.238(8)
C52 F12B 1.429(8)
C54 C55 1.405(3)
C54 C59 1.401(3)
C54 B1 1.636(3)
C55 H55 0.9500
C55 C56 1.390(3)
C56 C57 1.387(3)
C56 C60 1.501(3)
C57 H57 0.9500
C57 C58 1.391(3)
C58 C59 1.385(3)
C58 C61 1.504(3)
C59 H59 0.9500
C60 F13 1.343(4)
C60 F14 1.308(6)
C60 F15 1.350(6)
C60 F13A 1.341(8)
C60 F14A 1.377(11)
C60 F15A 1.288(11)
C62 C63 1.408(3)
C62 C67 1.393(3)
C62 B1 1.644(3)
C63 H63 0.9500
C63 C64 1.386(3)
C64 C65 1.389(3)
C64 C68 1.502(3)
C65 H65 0.9500
C65 C66 1.380(3)
C66 C67 1.396(3)
C66 C69 1.493(3)
C67 H67 0.9500
C69 F22 1.311(5)
C69 F23 1.341(4)
C69 F24 1.365(5)
C69 F22A 1.345(10)
C69 F23A 1.332(9)
C69 F24A 1.232(10)

loop_
_geom_torsion_atom_site_label_1
_geom_torsion_atom_site_label_2
_geom_torsion_atom_site_label_3
_geom_torsion_atom_site_label_4
_geom_torsion
Rh1 P1 C13 C12 -75.9(2)
Rh1 P1 C14 C15 -53.6(2)
Rh1 P1 C14 C19 72.45(19)
Rh1 P1 C20 C21 61.69(17)
Rh1 P1 C20 C25 -171.86(15)
Rh1 P2 C9 C10 77.9(2)
Rh1 P2 C26 C27 -157.91(15)
Rh1 P2 C26 C31 73.71(17)
Rh1 P2 C32 C33 -165.12(18)
Rh1 P2 C32 C37 -36.45(18)
Rh1 C6 C5 C4 105.0(2)
Rh1 C6 C7 C8 -41.1(3)
Rh1 C5 C4 C3 -11.7(3)
Rh1 C2 C1 C8 103.2(2)
Rh1 C1 C8 C7 -12.0(3)
P1 C14 C15 C16 -172.1(3)
P1 C14 C19 C18 175.1(2)
P1 C20 C21 C22 -170.16(16)
P1 C20 C25 C24 174.46(17)
P2 C9 C10 C11 -49.1(4)
P2 C26 C27 C28 175.80(17)
P2 C26 C31 C30 -169.53(19)
P2 C32 C33 C34 -170.03(18)
P2 C32 C37 C36 165.96(18)
C6 C5 C4 C3 -92.3(3)
C5 C6 C7 C8 42.8(4)
C5 C4 C3 C2 34.2(3)
C4 C3 C2 Rh1 -39.7(3)
C4 C3 C2 C1 44.8(4)
C3 C2 C1 Rh1 -102.7(2)
C3 C2 C1 C8 0.5(4)
C2 C1 C8 C7 -92.1(3)
C1 C8 C7 C6 35.1(4)
C7 C6 C5 Rh1 -102.9(2)
C7 C6 C5 C4 2.0(4)
C9 P2 C26 C27 67.8(2)
C9 P2 C26 C31 -60.62(19)
C9 P2 C32 C33 -29.9(2)
C9 P2 C32 C37 98.74(18)
C9 C10 C11 C12 -80.4(3)
C10 C11 C12 C13 71.4(3)
C11 C12 C13 P1 56.8(3)
C13 P1 C14 C15 77.6(2)
C13 P1 C14 C19 -156.4(2)
C13 P1 C20 C21 -79.93(18)
C13 P1 C20 C25 46.5(2)
C14 P1 C13 C12 167.6(2)
C14 P1 C20 C21 -179.74(16)
C14 P1 C20 C25 -53.3(2)
C14 C15 C16 C17 -55.9(4)
C15 C14 C19 C18 -59.1(3)
C15 C16 C17 C18 56.3(4)
C16 C17 C18 C19 -57.7(5)
C17 C18 C19 C14 59.5(4)
C19 C14 C15 C16 56.7(3)
C20 P1 C13 C12 59.0(2)
C20 P1 C14 C15 -176.02(19)
C20 P1 C14 C19 -50.0(2)
C20 C21 C22 C23 -58.9(3)
C21 C20 C25 C24 -57.8(3)
C21 C22 C23 C24 56.2(3)
C22 C23 C24 C25 -54.6(3)
C23 C24 C25 C20 55.4(3)
C25 C20 C21 C22 60.0(3)
C26 P2 C9 C10 -155.9(2)
C26 P2 C32 C33 76.6(2)
C26 P2 C32 C37 -154.72(17)
C26 C27 C28 C29 54.1(3)
C27 C26 C31 C30 58.1(3)
C27 C28 C29 C30 -53.9(3)
C28 C29 C30 C31 55.5(3)
C29 C30 C31 C26 -57.5(3)
C31 C26 C27 C28 -56.0(3)
C32 P2 C9 C10 -46.4(2)
C32 P2 C26 C27 -44.2(2)
C32 P2 C26 C31 -172.56(16)
C32 C33 C34 C35 -58.2(3)
C33 C32 C37 C36 -59.4(3)
C33 C34 C35 C36 54.9(3)
C34 C35 C36 C37 -54.5(3)
C35 C36 C37 C32 57.5(3)
C37 C32 C33 C34 59.8(3)
C38 C39 C40 C41 1.0(3)
C38 C39 C40 C44 -178.9(2)
C39 C38 C43 C42 3.8(3)
C39 C38 B1 C46 -28.3(3)
C39 C38 B1 C54 96.6(2)
C39 C38 B1 C62 -141.2(2)
C39 C40 C41 C42 1.7(3)
C39 C40 C44 F1 -69.6(7)
C39 C40 C44 F2 167.4(6)
C39 C40 C44 F3 49.6(6)
C39 C40 C44 F1A -41.4(7)
C39 C40 C44 F2A -159.3(7)
C39 C40 C44 F3A 79.3(6)
C39 C40 C44 F1B -105.1(12)
C39 C40 C44 F2B 131.1(13)
C39 C40 C44 F3B 14.0(11)
C40 C41 C42 C43 -1.5(3)
C40 C41 C42 C45 -179.1(2)
C41 C40 C44 F1 110.6(7)
C41 C40 C44 F2 -12.4(6)
C41 C40 C44 F3 -130.2(6)
C41 C40 C44 F1A 138.7(6)
C41 C40 C44 F2A 20.9(8)
C41 C40 C44 F3A -100.6(6)
C41 C40 C44 F1B 75.1(12)
C41 C40 C44 F2B -48.7(13)
C41 C40 C44 F3B -165.8(11)
C41 C42 C43 C38 -1.3(3)
C41 C42 C45 F4 102.2(3)
C41 C42 C45 F5 -139.3(3)
C41 C42 C45 F6 -16.0(4)
C41 C42 C45 F4A 135.5(11)
C41 C42 C45 F5A -99.4(11)
C41 C42 C45 F6A 3.6(10)
C43 C38 C39 C40 -3.6(3)
C43 C38 B1 C46 153.70(19)
C43 C38 B1 C54 -81.4(2)
C43 C38 B1 C62 40.8(3)
C43 C42 C45 F4 -75.4(3)
C43 C42 C45 F5 43.1(4)
C43 C42 C45 F6 166.3(3)
C43 C42 C45 F4A -42.1(11)
C43 C42 C45 F5A 83.0(11)
C43 C42 C45 F6A -174.1(10)
C44 C40 C41 C42 -178.5(2)
C45 C42 C43 C38 176.3(2)
C46 C47 C48 C49 1.7(4)
C46 C47 C48 C52 -178.9(2)
C47 C46 C51 C50 -0.8(3)
C47 C46 B1 C38 149.39(19)
C47 C46 B1 C54 28.9(3)
C47 C46 B1 C62 -90.9(2)
C47 C48 C49 C50 -1.0(3)
C47 C48 C52 F10 99.6(8)
C47 C48 C52 F11 -141.4(8)
C47 C48 C52 F12 -25.2(7)
C47 C48 C52 F10A 19.2(10)
C47 C48 C52 F11A 133.4(7)
C47 C48 C52 F12A -114.7(11)
C47 C48 C52 F10B 58.4(5)
C47 C48 C52 F11B -169.9(8)
C47 C48 C52 F12B -51.0(5)
C48 C49 C50 C51 -0.6(3)
C48 C49 C50 C53 177.3(2)
C49 C48 C52 F10 -81.1(9)
C49 C48 C52 F11 37.9(9)
C49 C48 C52 F12 154.1(6)
C49 C48 C52 F10A -161.5(10)
C49 C48 C52 F11A -47.2(7)
C49 C48 C52 F12A 64.6(11)
C49 C48 C52 F10B -122.3(5)
C49 C48 C52 F11B 9.4(9)
C49 C48 C52 F12B 128.3(4)
C49 C50 C51 C46 1.6(3)
C49 C50 C53 F7 143.1(2)
C49 C50 C53 F8 22.7(3)
C49 C50 C53 F9 -97.4(3)
C51 C46 C47 C48 -0.8(3)
C51 C46 B1 C38 -40.2(2)
C51 C46 B1 C54 -160.66(18)
C51 C46 B1 C62 79.5(2)
C51 C50 C53 F7 -38.9(3)
C51 C50 C53 F8 -159.40(19)
C51 C50 C53 F9 80.5(3)
C52 C48 C49 C50 179.7(2)
C53 C50 C51 C46 -176.38(19)
C54 C55 C56 C57 -0.4(3)
C54 C55 C56 C60 178.4(2)
C55 C54 C59 C58 -2.2(3)
C55 C54 B1 C38 -79.1(2)
C55 C54 B1 C46 43.9(3)
C55 C54 B1 C62 157.99(18)
C55 C56 C57 C58 -0.9(3)
C55 C56 C60 F13 158.9(4)
C55 C56 C60 F14 -77.3(6)
C55 C56 C60 F15 42.1(5)
C55 C56 C60 F13A -167.4(10)
C55 C56 C60 F14A -59.4(7)
C55 C56 C60 F15A 60.6(9)
C56 C57 C58 C59 0.6(3)
C56 C57 C58 C61 -177.2(2)
C57 C56 C60 F13 -22.2(5)
C57 C56 C60 F14 101.5(5)
C57 C56 C60 F15 -139.0(4)
C57 C56 C60 F13A 11.5(10)
C57 C56 C60 F14A 119.4(6)
C57 C56 C60 F15A -120.6(8)
C57 C58 C59 C54 1.0(3)
C57 C58 C61 F16 -27.8(3)
C57 C58 C61 F17 -148.5(2)
C57 C58 C61 F18 92.5(3)
C59 C54 C55 C56 2.0(3)
C59 C54 B1 C38 96.5(2)
C59 C54 B1 C46 -140.44(19)
C59 C54 B1 C62 -26.4(3)
C59 C58 C61 F16 154.3(2)
C59 C58 C61 F17 33.7(3)
C59 C58 C61 F18 -85.4(3)
C60 C56 C57 C58 -179.7(2)
C61 C58 C59 C54 178.8(2)
C62 C63 C64 C65 -0.5(4)
C62 C63 C64 C68 -177.0(2)
C63 C62 C67 C66 2.0(3)
C63 C62 B1 C38 -165.83(19)
C63 C62 B1 C46 75.3(2)
C63 C62 B1 C54 -46.4(3)
C63 C64 C65 C66 0.9(4)
C63 C64 C68 F19 -34.5(3)
C63 C64 C68 F20 86.7(3)
C63 C64 C68 F21 -154.5(2)
C64 C65 C66 C67 0.1(4)
C64 C65 C66 C69 -178.0(2)
C65 C64 C68 F19 148.9(2)
C65 C64 C68 F20 -89.9(3)
C65 C64 C68 F21 28.9(3)
C65 C66 C67 C62 -1.6(4)
C65 C66 C69 F22 6.4(6)
C65 C66 C69 F23 129.5(4)
C65 C66 C69 F24 -116.7(3)
C65 C66 C69 F22A -15.6(7)
C65 C66 C69 F23A 95.7(9)
C65 C66 C69 F24A -138.3(8)
C67 C62 C63 C64 -1.0(3)
C67 C62 B1 C38 21.6(3)
C67 C62 B1 C46 -97.2(2)
C67 C62 B1 C54 141.0(2)
C67 C66 C69 F22 -171.8(5)
C67 C66 C69 F23 -48.7(4)
C67 C66 C69 F24 65.1(4)
C67 C66 C69 F22A 166.2(7)
C67 C66 C69 F23A -82.5(9)
C67 C66 C69 F24A 43.5(9)
C68 C64 C65 C66 177.5(2)
C69 C66 C67 C62 176.5(2)
B1 C38 C39 C40 178.3(2)
B1 C38 C43 C42 -178.09(19)
B1 C46 C47 C48 170.0(2)
B1 C46 C51 C50 -171.95(18)
B1 C54 C55 C56 177.9(2)
B1 C54 C59 C58 -178.10(19)
B1 C62 C63 C64 -174.1(2)
B1 C62 C67 C66 174.9(2)

loop_
_exptl_oxdiff_crystal_face_indexfrac_h
_exptl_oxdiff_crystal_face_indexfrac_k
_exptl_oxdiff_crystal_face_indexfrac_l
_exptl_oxdiff_crystal_face_x
_exptl_oxdiff_crystal_face_y
_exptl_oxdiff_crystal_face_z
-6.0016 -6.9996 -7.9907 -0.2553 -0.9873 -0.0953
6.0016 6.9996 7.9907 0.2553 0.9873 0.0953
5.9974 1.0000 -14.9993 -0.0048 -0.0159 1.0194
-5.9974 -1.0000 14.9993 0.0048 0.0159 -1.0194
-3.9965 9.9969 -1.9980 0.9887 -0.0509 -0.0792
3.9966 -9.9968 2.9976 -0.9986 0.0858 0.0368
0.9963 -10.9973 -2.9975 -0.9033 -0.3940 0.0954
-0.9963 10.9973 2.9975 0.9033 0.3940 -0.0954
-3.0029 -9.9983 -5.9933 -0.6361 -0.7811 -0.0185
3.0029 9.9983 5.9933 0.6361 0.7811 0.0185
6.9998 6.9991 -7.0043 0.3646 0.5430 0.7940
-7.9988 0.9982 -6.9910 0.4630 -0.8426 -0.1940
-6.9987 2.9978 -8.9915 0.6063 -0.7664 -0.0296
